data_1513262
loop_
_publ_author_name
'Olive, Alexandre G. L.'
'Raffy, Guillaume'
'Allouchi, Hassan'
'L\'eger, Jean-Michel'
'Del Guerzo, Andr\'e'
'Desvergne, Jean-Pierre'

_publ_section_title
;
 Striking Correlation between the Unusual Trigonal Crystal Packing and the
 Ability to Self-Assemble into Nanofibers of
 2,3-Di-n-alkyloxyanthracenes&#x2020;
;
_journal_issue 15
_journal_name_full Langmuir
_journal_page_first 8606
_journal_page_last 8614
_journal_paper_doi 10.1021/la804206n
_journal_volume 25
_journal_year 2009
_chemical_formula_sum 'C26 H34 O2'
_chemical_formula_weight 378.53
_space_group_IT_number 148
_symmetry_cell_setting hexagonal
_symmetry_space_group_name_Hall '-R 3'
_symmetry_space_group_name_H-M 'R -3 :H'
_atom_sites_solution_hydrogens geom
_atom_sites_solution_primary direct
_atom_sites_solution_secondary difmap
_audit_creation_method SHELXL-97
_cell_angle_alpha 90.00
_cell_angle_beta 90.00
_cell_angle_gamma 120.00
_cell_formula_units_Z 18
_cell_length_a 14.639(2)
_cell_length_b 14.639(2)
_cell_length_c 54.435(7)
_cell_measurement_reflns_used 2093
_cell_measurement_temperature 173(2)
_cell_measurement_theta_max 25.0
_cell_measurement_theta_min 3.0
_cell_volume 10103(2)
_computing_cell_refinement 'Siemens XSCANS'
_computing_data_collection 'Siemens XSCANS'
_computing_data_reduction 'Siemens XSCANS'
_computing_molecular_graphics 'Siemens XP'
_computing_publication_material SHELXL-93
_computing_structure_refinement 'SHELXL-93 (Sheldrick, 1993)'
_computing_structure_solution 'SHELXS-86 (Sheldrick, 1990)'
_diffrn_ambient_temperature 173(2)
_diffrn_measured_fraction_theta_full 0.997
_diffrn_measured_fraction_theta_max 0.997
_diffrn_measurement_device 'Siemens P4'
_diffrn_measurement_method \w-scans
_diffrn_radiation_monochromator graphite
_diffrn_radiation_source 'fine-focus sealed tube'
_diffrn_radiation_type MoK\a
_diffrn_radiation_wavelength 0.71073
_diffrn_reflns_av_R_equivalents 0.0278
_diffrn_reflns_av_sigmaI/netI 0.0664
_diffrn_reflns_limit_h_max 17
_diffrn_reflns_limit_h_min -15
_diffrn_reflns_limit_k_max 0
_diffrn_reflns_limit_k_min -17
_diffrn_reflns_limit_l_max 0
_diffrn_reflns_limit_l_min -64
_diffrn_reflns_number 6265
_diffrn_reflns_theta_full 25.00
_diffrn_reflns_theta_max 25.00
_diffrn_reflns_theta_min 3.00
_diffrn_standards_decay_% 0
_diffrn_standards_interval_count 247
_diffrn_standards_number 3
_exptl_absorpt_coefficient_mu 0.069
_exptl_absorpt_correction_type none
_exptl_crystal_colour colourless
_exptl_crystal_density_diffrn 1.120
_exptl_crystal_description 'hexagonal tablet'
_exptl_crystal_F_000 3708
_exptl_crystal_size_max 0.55
_exptl_crystal_size_mid 0.50
_exptl_crystal_size_min 0.20
_refine_diff_density_max 0.154
_refine_diff_density_min -0.150
_refine_diff_density_rms 0.030
_refine_ls_extinction_method none
_refine_ls_goodness_of_fit_ref 1.024
_refine_ls_hydrogen_treatment constr
_refine_ls_matrix_type full
_refine_ls_number_parameters 255
_refine_ls_number_reflns 3968
_refine_ls_number_restraints 248
_refine_ls_restrained_S_all 0.807
_refine_ls_R_factor_all 0.0952
_refine_ls_R_factor_gt 0.0413
_refine_ls_shift/su_max 0.001
_refine_ls_shift/su_mean 0.000
_refine_ls_structure_factor_coef Fsqd
_refine_ls_weighting_details 'calc w=1/[\s^2^(Fo^2^)+(0.1698P)^2^+0.8480P] where P=(Fo^2^+2Fc^2^)/3'
_refine_ls_weighting_scheme calc
_refine_ls_wR_factor_gt 0.0821
_refine_ls_wR_factor_ref 0.0946
_reflns_number_gt 2093
_reflns_number_total 3968
_reflns_threshold_expression >2sigma(I)
_cod_data_source_file la804206nsup3.cif
_cod_data_source_block A6_DHxOA
_cod_original_cell_volume 10102.6(23)
_cod_original_sg_symbol_H-M R-3
_cod_database_code 1513262

loop_
_symmetry_equiv_pos_as_xyz
'x, y, z'
'-y, x-y, z'
'-x+y, -x, z'
'x+2/3, y+1/3, z+1/3'
'-y+2/3, x-y+1/3, z+1/3'
'-x+y+2/3, -x+1/3, z+1/3'
'x+1/3, y+2/3, z+2/3'
'-y+1/3, x-y+2/3, z+2/3'
'-x+y+1/3, -x+2/3, z+2/3'
'-x, -y, -z'
'y, -x+y, -z'
'x-y, x, -z'
'-x+2/3, -y+1/3, -z+1/3'
'y+2/3, -x+y+1/3, -z+1/3'
'x-y+2/3, x+1/3, -z+1/3'
'-x+1/3, -y+2/3, -z+2/3'
'y+1/3, -x+y+2/3, -z+2/3'
'x-y+1/3, x+2/3, -z+2/3'

loop_
_atom_site_aniso_label
_atom_site_aniso_U_11
_atom_site_aniso_U_22
_atom_site_aniso_U_33
_atom_site_aniso_U_23
_atom_site_aniso_U_13
_atom_site_aniso_U_12
C1 0.0269(10) 0.0302(10) 0.0388(11) 0.0005(9) 0.0010(9) 0.0153(9)
C2 0.0257(9) 0.0244(10) 0.0344(11) 0.0027(8) -0.0015(8) 0.0112(8)
C3 0.0282(10) 0.0233(9) 0.0330(10) 0.0038(8) 0.0044(8) 0.0114(8)
C4 0.0230(10) 0.0266(10) 0.0399(11) 0.0034(8) -0.0007(8) 0.0098(8)
C4A 0.0302(10) 0.0217(9) 0.0350(11) 0.0007(8) -0.0015(9) 0.0110(8)
C5 0.0539(13) 0.0425(12) 0.0426(13) -0.0054(10) -0.0110(10) 0.0232(11)
C6 0.0773(17) 0.0514(14) 0.0374(13) -0.0070(11) -0.0101(12) 0.0322(13)
C7 0.0747(16) 0.0507(13) 0.0369(13) -0.0026(11) 0.0040(11) 0.0328(13)
C8 0.0580(14) 0.0433(12) 0.0409(13) -0.0040(10) 0.0056(11) 0.0260(11)
C8A 0.0459(12) 0.0282(10) 0.0382(12) -0.0031(9) -0.0006(10) 0.0202(10)
C9 0.0354(11) 0.0296(10) 0.0433(12) -0.0017(9) 0.0021(9) 0.0172(9)
C9A 0.0362(10) 0.0241(10) 0.0338(11) 0.0003(8) 0.0008(9) 0.0157(9)
C10 0.0337(11) 0.0263(10) 0.0453(12) -0.0024(9) -0.0045(9) 0.0117(9)
C10A 0.0475(12) 0.0280(10) 0.0343(11) -0.0034(9) -0.0042(10) 0.0185(10)
O1 0.0253(7) 0.0449(8) 0.0360(7) -0.0019(6) -0.0028(6) 0.0183(6)
O2 0.0243(7) 0.0427(8) 0.0352(7) 0.0000(6) 0.0012(6) 0.0157(6)
C11 0.0298(11) 0.0569(13) 0.0465(12) -0.0026(10) -0.0026(9) 0.0259(10)
C12 0.0299(11) 0.0556(13) 0.0486(12) -0.0008(10) -0.0064(9) 0.0217(10)
C13 0.0482(13) 0.0477(13) 0.0530(13) 0.0008(11) -0.0013(11) 0.0258(11)
C14 0.0481(13) 0.0655(15) 0.0426(12) 0.0002(11) -0.0010(11) 0.0332(12)
C15 0.0784(18) 0.0732(17) 0.0649(16) 0.0143(14) 0.0143(14) 0.0441(15)
C16 0.122(3) 0.141(3) 0.0434(14) 0.0148(17) 0.0160(16) 0.084(2)
C17 0.0251(10) 0.0392(11) 0.0410(12) 0.0009(9) 0.0000(8) 0.0166(9)
C18 0.0333(11) 0.0372(11) 0.0462(12) -0.0021(9) 0.0010(9) 0.0213(9)
C19 0.0358(11) 0.0357(11) 0.0424(12) -0.0016(9) 0.0033(9) 0.0199(9)
C20 0.0451(12) 0.0465(13) 0.0446(12) -0.0027(10) 0.0053(10) 0.0262(11)
C21 0.0609(14) 0.0574(14) 0.0415(13) 0.0005(11) 0.0059(11) 0.0312(12)
C22 0.098(2) 0.093(2) 0.0426(14) -0.0010(14) 0.0088(14) 0.0515(17)

loop_
_atom_site_label
_atom_site_type_symbol
_atom_site_fract_x
_atom_site_fract_y
_atom_site_fract_z
_atom_site_U_iso_or_equiv
_atom_site_thermal_displace_type
_atom_site_occupancy
_atom_site_calc_flag
_atom_site_refinement_flags
C1 C 0.67439(14) 0.18040(13) 0.52236(3) 0.0315(4) Uani 1 d U
H1 H 0.6040 0.1675 0.5225 0.038 Uiso 1 calc R
C2 C 0.71824(13) 0.17527(12) 0.50091(3) 0.0288(4) Uani 1 d U
C3 C 0.82752(13) 0.20038(12) 0.50026(3) 0.0289(4) Uani 1 d U
C4 C 0.88807(14) 0.23338(12) 0.52071(3) 0.0310(4) Uani 1 d U
H4 H 0.9612 0.2564 0.5197 0.037 Uiso 1 calc R
C4A C 0.84201(13) 0.23374(13) 0.54405(3) 0.0298(4) Uani 1 d U
C5 C 0.90524(17) 0.25853(15) 0.61144(4) 0.0467(5) Uani 1 d U
H5 H 0.9780 0.2794 0.6112 0.056 Uiso 1 calc R
C6 C 0.85471(19) 0.24354(16) 0.63348(4) 0.0554(6) Uani 1 d U
H6 H 0.8922 0.2527 0.6484 0.066 Uiso 1 calc R
C7 C 0.74713(18) 0.21449(16) 0.63422(4) 0.0535(6) Uani 1 d U
H7 H 0.7130 0.2050 0.6496 0.064 Uiso 1 calc R
C8 C 0.69185(17) 0.20001(15) 0.61307(3) 0.0471(5) Uani 1 d U
H8 H 0.6196 0.1808 0.6139 0.057 Uiso 1 calc R
C8A C 0.74090(15) 0.21329(14) 0.58971(3) 0.0367(5) Uani 1 d U
C9 C 0.68584(14) 0.19737(13) 0.56760(3) 0.0357(5) Uani 1 d U
H9 H 0.6143 0.1809 0.5681 0.043 Uiso 1 calc R
C9A C 0.73293(14) 0.20501(13) 0.54487(3) 0.0311(4) Uani 1 d U
C10 C 0.89837(14) 0.25455(13) 0.56595(3) 0.0366(5) Uani 1 d U
H10 H 0.9715 0.2770 0.5653 0.044 Uiso 1 calc R
C10A C 0.85008(15) 0.24326(14) 0.58885(3) 0.0368(5) Uani 1 d U
O1 O 0.67043(9) 0.14673(9) 0.47853(2) 0.0350(3) Uani 1 d U
O2 O 0.85726(8) 0.18315(9) 0.47764(2) 0.0345(3) Uani 1 d U
C11 C 0.56497(14) 0.12853(16) 0.47636(3) 0.0425(5) Uani 1 d U
H11A H 0.5651 0.1961 0.4773 0.051 Uiso 1 calc R
H11B H 0.5204 0.0822 0.4898 0.051 Uiso 1 calc R
C12 C 0.52270(14) 0.07635(15) 0.45174(3) 0.0446(5) Uani 1 d U
H12A H 0.5234 0.0091 0.4513 0.053 Uiso 1 calc R
H12B H 0.4483 0.0590 0.4504 0.053 Uiso 1 calc R
C13 C 0.58218(16) 0.14108(15) 0.42966(3) 0.0488(6) Uani 1 d U
H13A H 0.6562 0.1569 0.4306 0.059 Uiso 1 calc R
H13B H 0.5827 0.2090 0.4301 0.059 Uiso 1 calc R
C14 C 0.53512(16) 0.08619(16) 0.40555(3) 0.0499(5) Uani 1 d U
H14A H 0.5328 0.0175 0.4055 0.060 Uiso 1 calc R
H14B H 0.4614 0.0715 0.4046 0.060 Uiso 1 calc R
C15 C 0.59273(19) 0.14625(19) 0.38277(4) 0.0694(7) Uani 1 d U
H15A H 0.5968 0.2158 0.3829 0.083 Uiso 1 calc R
H15B H 0.6658 0.1589 0.3833 0.083 Uiso 1 calc R
C16 C 0.5422(2) 0.0910(2) 0.35913(4) 0.0938(9) Uani 1 d U
H16A H 0.5421 0.0241 0.3583 0.113 Uiso 1 calc R
H16B H 0.5821 0.1358 0.3452 0.113 Uiso 1 calc R
H16C H 0.4695 0.0772 0.3585 0.113 Uiso 1 calc R
C17 C 0.96238(13) 0.19948(14) 0.47535(3) 0.0349(5) Uani 1 d U
H17A H 0.9782 0.1661 0.4893 0.042 Uiso 1 calc R
H17B H 1.0147 0.2759 0.4754 0.042 Uiso 1 calc R
C18 C 0.96732(14) 0.15028(14) 0.45148(3) 0.0373(5) Uani 1 d U
H18A H 0.9135 0.0744 0.4519 0.045 Uiso 1 calc R
H18B H 1.0373 0.1556 0.4502 0.045 Uiso 1 calc R
C19 C 0.94967(14) 0.19915(14) 0.42859(3) 0.0371(5) Uani 1 d U
H19A H 0.8803 0.1952 0.4298 0.045 Uiso 1 calc R
H19B H 1.0046 0.2746 0.4278 0.045 Uiso 1 calc R
C20 C 0.95290(15) 0.14465(15) 0.40510(3) 0.0439(5) Uani 1 d U
H20A H 1.0225 0.1490 0.4039 0.053 Uiso 1 calc R
H20B H 0.8985 0.0691 0.4061 0.053 Uiso 1 calc R
C21 C 0.93480(17) 0.19018(17) 0.38191(4) 0.0525(6) Uani 1 d U
H21A H 0.9914 0.2647 0.3803 0.063 Uiso 1 calc R
H21B H 0.8668 0.1891 0.3833 0.063 Uiso 1 calc R
C22 C 0.9330(2) 0.12998(19) 0.35890(4) 0.0760(8) Uani 1 d U
H22A H 1.0005 0.1318 0.3573 0.091 Uiso 1 calc R
H22B H 0.9215 0.1629 0.3444 0.091 Uiso 1 calc R
H22C H 0.8758 0.0566 0.3602 0.091 Uiso 1 calc R

loop_
_atom_type_symbol
_atom_type_description
_atom_type_scat_dispersion_real
_atom_type_scat_dispersion_imag
_atom_type_scat_source
C C 0.0181 0.0091 'International Tables Vol C Tables 4.2.6.8 and 6.1.1.4'
H H 0.0000 0.0000 'International Tables Vol C Tables 4.2.6.8 and 6.1.1.4'
O O 0.0492 0.0322 'International Tables Vol C Tables 4.2.6.8 and 6.1.1.4'

loop_
_geom_angle_atom_site_label_1
_geom_angle_atom_site_label_2
_geom_angle_atom_site_label_3
_geom_angle
C2 C1 C9A 120.73(16)
C1 C2 O1 127.14(16)
C1 C2 C3 120.04(17)
O1 C2 C3 112.81(15)
C4 C3 O2 126.37(16)
C4 C3 C2 120.84(17)
O2 C3 C2 112.75(15)
C3 C4 C4A 120.20(17)
C10 C4A C9A 119.21(17)
C10 C4A C4 121.90(17)
C9A C4A C4 118.77(16)
C6 C5 C10A 120.8(2)
C5 C6 C7 120.4(2)
C8 C7 C6 120.6(2)
C7 C8 C8A 120.9(2)
C9 C8A C8 122.34(18)
C9 C8A C10A 118.97(18)
C8 C8A C10A 118.69(18)
C9A C9 C8A 121.93(17)
C9 C9A C1 121.94(17)
C9 C9A C4A 118.99(17)
C1 C9A C4A 119.01(16)
C4A C10 C10A 121.76(18)
C10 C10A C5 122.40(19)
C10 C10A C8A 119.03(18)
C5 C10A C8A 118.56(19)
C2 O1 C11 118.08(13)
C3 O2 C17 117.32(13)
O1 C11 C12 107.29(14)
C13 C12 C11 115.26(16)
C12 C13 C14 113.02(17)
C15 C14 C13 115.44(19)
C16 C15 C14 114.1(2)
O2 C17 C18 107.37(14)
C17 C18 C19 114.96(15)
C20 C19 C18 112.63(15)
C21 C20 C19 114.38(16)
C20 C21 C22 112.80(18)

loop_
_geom_bond_atom_site_label_1
_geom_bond_atom_site_label_2
_geom_bond_distance
C1 C2 1.3523(23)
C1 C9A 1.4340(23)
C2 O1 1.3624(19)
C2 C3 1.4518(22)
C3 C4 1.3528(23)
C3 O2 1.3706(19)
C4 C4A 1.4396(23)
C4A C10 1.3942(23)
C4A C9A 1.4342(23)
C5 C6 1.3681(26)
C5 C10A 1.4261(24)
C6 C7 1.4118(29)
C7 C8 1.3612(25)
C8 C8A 1.4253(24)
C8A C9 1.4015(24)
C8A C10A 1.4311(25)
C9 C9A 1.3937(23)
C10 C10A 1.4016(24)
O1 C11 1.4343(20)
O2 C17 1.4398(19)
C11 C12 1.5134(24)
C12 C13 1.5084(24)
C13 C14 1.5131(24)
C14 C15 1.5098(26)
C15 C16 1.5030(29)
C17 C18 1.5048(23)
C18 C19 1.5218(23)
C19 C20 1.5204(23)
C20 C21 1.5114(25)
C21 C22 1.5241(26)

loop_
_geom_torsion_atom_site_label_1
_geom_torsion_atom_site_label_2
_geom_torsion_atom_site_label_3
_geom_torsion_atom_site_label_4
_geom_torsion
C9A C1 C2 O1 175.70(15)
C9A C1 C2 C3 -3.3(3)
C1 C2 C3 C4 -2.8(2)
O1 C2 C3 C4 178.00(15)
C1 C2 C3 O2 175.02(15)
O1 C2 C3 O2 -4.16(19)
O2 C3 C4 C4A -171.12(15)
C2 C3 C4 C4A 6.4(3)
C3 C4 C4A C10 171.91(16)
C3 C4 C4A C9A -3.9(3)
C10A C5 C6 C7 -1.2(3)
C5 C6 C7 C8 0.6(3)
C6 C7 C8 C8A 0.3(3)
C7 C8 C8A C9 178.97(19)
C7 C8 C8A C10A -0.6(3)
C8 C8A C9 C9A -176.49(18)
C10A C8A C9 C9A 3.1(3)
C8A C9 C9A C1 174.85(17)
C8A C9 C9A C4A -2.3(3)
C2 C1 C9A C9 -171.44(17)
C2 C1 C9A C4A 5.7(2)
C10 C4A C9A C9 -0.8(2)
C4 C4A C9A C9 175.12(16)
C10 C4A C9A C1 -178.03(15)
C4 C4A C9A C1 -2.1(2)
C9A C4A C10 C10A 3.1(3)
C4 C4A C10 C10A -172.68(17)
C4A C10 C10A C5 176.41(17)
C4A C10 C10A C8A -2.3(3)
C6 C5 C10A C10 -177.9(2)
C6 C5 C10A C8A 0.9(3)
C9 C8A C10A C10 -0.8(3)
C8 C8A C10A C10 178.82(17)
C9 C8A C10A C5 -179.54(16)
C8 C8A C10A C5 0.0(3)
C1 C2 O1 C11 6.0(3)
C3 C2 O1 C11 -174.90(15)
C4 C3 O2 C17 1.4(2)
C2 C3 O2 C17 -176.34(14)
C2 O1 C11 C12 -168.20(14)
O1 C11 C12 C13 -61.8(2)
C11 C12 C13 C14 -178.70(18)
C12 C13 C14 C15 -178.75(17)
C13 C14 C15 C16 -178.3(2)
C3 O2 C17 C18 165.88(14)
O2 C17 C18 C19 62.80(19)
C17 C18 C19 C20 -178.61(15)
C18 C19 C20 C21 179.51(17)
C19 C20 C21 C22 -177.05(17)
